data_1509876
loop_
_publ_author_name
'Pitzschke, D.'
'Cakmak, G.'
'Curda, J.'
'Jansen, M.'

_publ_section_title
;
 Ag4 I2 Se O4 and Ag3 I Te O4 - two new silver solid electrolytes
;
_journal_name_full 'Zeitschrift fuer Anorganische und Allgemeine Chemie'
_journal_page_first 1071
_journal_page_last 1076
_journal_volume 634
_journal_year 2008
_chemical_formula_sum 'Ag4 I2 O4 Se'
_chemical_name_systematic 'Ag4 I2 (Se O4)'
_space_group_IT_number 33
_symmetry_space_group_name_Hall 'P 2c -2n'
_symmetry_space_group_name_H-M 'P n a 21'
_cell_angle_alpha 90
_cell_angle_beta 90
_cell_angle_gamma 90
_cell_formula_units_Z 4
_cell_length_a 9.35141
_cell_length_b 13.1552
_cell_length_c 7.0866
_cell_volume 871.791
_citation_journal_id_ASTM ZAACAB
_cod_data_source_file silver3-x_151.cif
_cod_data_source_block Ag4I2O4Se1
_cod_original_cell_volume 871.7911
_cod_original_formula_sum 'Ag4 I2 O4 Se1'
_cod_database_code 1509876

loop_
_symmetry_equiv_pos_as_xyz
x,y,z
-x,-y,z+1/2
-x+1/2,y+1/2,z+1/2
x+1/2,-y+1/2,z

loop_
_atom_site_label
_atom_site_type_symbol
_atom_site_fract_x
_atom_site_fract_y
_atom_site_fract_z
_atom_site_occupancy
_atom_site_U_iso_or_equiv
Ag4 Ag+1 0.46043 0.25946 0.3464 1 0.0
Ag2 Ag+1 0.24258 0.18974 0.9364 1 0.0
Se1 Se+6 0.68304 0.07195 0.2829 1 0.0
O3 O-2 0.6311 0.1289 0.468 1 0.0
Ag3 Ag+1 0.0124 0.01013 0.0383 1 0.0
I2 I-1 0.23454 0.11195 0.31017 1 0.0
Ag1 Ag+1 0.37915 0.91943 0.2829 1 0.0
I1 I-1 0.95873 0.18728 0.77775 1 0.0
O4 O-2 0.6241 0.133 0.1048 1 0.0
O2 O-2 0.8568 0.076 0.2797 1 0.0
O1 O-2 0.6331 0.9539 0.282 1 0.0
